data_1519086
loop_
_publ_author_name
'Damsgaard, Anders'
'Hazell, Rita'
'Bols, Mikael'

_publ_section_title
;
 Synthesis of Hydroxypiperidinecarboxylic Acids from
 Pyridinedicarboxylates
;
_journal_name_full 'Acta Chemica Scandinavica'
_journal_page_first 521
_journal_page_last 527
_journal_volume 53
_journal_year 1999
_chemical_formula_sum 'C13 H13 N3 O7'
_chemical_formula_weight 323.27
_space_group_IT_number 4
_symmetry_cell_setting monoclinic
_symmetry_Int_Tables_number 4
_symmetry_space_group_name_Hall 'P 2yb'
_symmetry_space_group_name_H-M 'P 1 21 1'
_cell_angle_alpha 90
_cell_angle_beta 118.567(9)
_cell_angle_gamma 90
_cell_formula_units_Z 4
_cell_length_a 10.827(5)
_cell_length_b 12.828(6)
_cell_length_c 10.889(5)
_cell_volume 1328.2(11)
_diffrn_ambient_temperature 120
_diffrn_radiation_probe x-ray
_diffrn_radiation_type MoK\a
_diffrn_radiation_wavelength 0.71069
_exptl_absorpt_coefficient_mu 0.13
_exptl_crystal_density_diffrn 1.62
_refine_ls_number_parameters 136
_refine_ls_number_reflns 1691
_refine_ls_R_factor_gt 0.077
_refine_ls_wR_factor_gt 0.090
_cod_data_source_file Acta-Chem-Scand-1999-53-521-527-3.cif
_cod_data_source_block 11
_cod_depositor_comments
;
No atomic coordinates in the paper.
They ware deposited at CSD.
A dummy atom makes illusion

 The dummy atom was replaced by unknown values. This is the
 standard way of marking entries in the COD that do not contain
 coordinates.

 Antanas Vaitkus,
 2016-12-06
;
_cod_original_cell_volume 1328(1)
_cod_original_sg_symbol_H-M 'P 21'
_cod_database_code 1519086

loop_
_symmetry_equiv_pos_site_id
_symmetry_equiv_pos_as_xyz
1 x,y,z
2 -x,1/2+y,-z

loop_
_atom_site_label
_atom_site_type_symbol
_atom_site_fract_x
_atom_site_fract_y
_atom_site_fract_z
_atom_site_U_iso_or_equiv
_atom_site_calc_flag
? ? ? ? ? ? ?
